data_7061976
loop_
_publ_author_name
'Thennarasu, Abinaya Sushana'
'Mohammed, Thasnim P.'
'Sankaralingam, Muniyandi'

_publ_section_title
;
 Mononuclear copper(ii) Schiff base complexes as effective models for
 phenoxazinone synthase
;
_journal_issue 45
_journal_name_full 'New Journal of Chemistry'
_journal_page_first 21684
_journal_page_last 21694
_journal_paper_doi 10.1039/D2NJ03934F
_journal_volume 46
_journal_year 2022
_chemical_formula_sum 'C17 H15 Br Cu N3 O S'
_chemical_formula_weight 452.83
_space_group_crystal_system monoclinic
_space_group_IT_number 14
_space_group_name_Hall '-P 2ybc'
_space_group_name_H-M_alt 'P 1 21/c 1'
_atom_sites_solution_hydrogens difmap
_audit_creation_method SHELXL-2018/3
_audit_update_record
;
2022-05-08 deposited with the CCDC.	2022-10-17 downloaded from the CCDC.
;
_cell_angle_alpha 90
_cell_angle_beta 101.96(3)
_cell_angle_gamma 90
_cell_formula_units_Z 4
_cell_length_a 9.534(8)
_cell_length_b 13.267(10)
_cell_length_c 14.527(14)
_cell_measurement_reflns_used 28371
_cell_measurement_temperature 296(2)
_cell_measurement_theta_max 28.312
_cell_measurement_theta_min 2.100
_cell_volume 1798(3)
_computing_structure_refinement 'SHELXL-2018/3 (Sheldrick, 2018)'
_computing_structure_solution 'SHELXT 2014/5 (Sheldrick, 2014)'
_diffrn_ambient_temperature 296(2)
_diffrn_measured_fraction_theta_full 1.000
_diffrn_measured_fraction_theta_max 0.995
_diffrn_measurement_device_type Bruker
_diffrn_radiation_type MoK\a
_diffrn_radiation_wavelength 0.71073
_diffrn_reflns_av_R_equivalents 0.0516
_diffrn_reflns_av_unetI/netI 0.0392
_diffrn_reflns_Laue_measured_fraction_full 1.000
_diffrn_reflns_Laue_measured_fraction_max 0.995
_diffrn_reflns_limit_h_max 12
_diffrn_reflns_limit_h_min -11
_diffrn_reflns_limit_k_max 17
_diffrn_reflns_limit_k_min -17
_diffrn_reflns_limit_l_max 17
_diffrn_reflns_limit_l_min -19
_diffrn_reflns_number 28371
_diffrn_reflns_point_group_measured_fraction_full 1.000
_diffrn_reflns_point_group_measured_fraction_max 0.995
_diffrn_reflns_theta_full 25.242
_diffrn_reflns_theta_max 28.312
_diffrn_reflns_theta_min 2.100
_exptl_absorpt_coefficient_mu 3.562
_exptl_crystal_density_diffrn 1.673
_exptl_crystal_description needls
_exptl_crystal_F_000 904
_exptl_crystal_size_max 0.064
_exptl_crystal_size_mid 0.058
_exptl_crystal_size_min 0.046
_refine_diff_density_max 0.565
_refine_diff_density_min -0.600
_refine_diff_density_rms 0.074
_refine_ls_extinction_method none
_refine_ls_goodness_of_fit_ref 1.023
_refine_ls_hydrogen_treatment refall
_refine_ls_matrix_type full
_refine_ls_number_parameters 277
_refine_ls_number_reflns 4449
_refine_ls_number_restraints 0
_refine_ls_restrained_S_all 1.023
_refine_ls_R_factor_all 0.0581
_refine_ls_R_factor_gt 0.0393
_refine_ls_shift/su_max 0.001
_refine_ls_shift/su_mean 0.000
_refine_ls_structure_factor_coef Fsqd
_refine_ls_weighting_details 'w=1/[\s^2^(Fo^2^)+(0.0444P)^2^+1.2014P] where P=(Fo^2^+2Fc^2^)/3'
_refine_ls_weighting_scheme calc
_refine_ls_wR_factor_gt 0.0929
_refine_ls_wR_factor_ref 0.1014
_reflns_Friedel_coverage 0.000
_reflns_number_gt 3379
_reflns_number_total 4449
_reflns_threshold_expression 'I > 2\s(I)'
_cod_data_source_file d2nj03934f2.cif
_cod_data_source_block shelx
_cod_depositor_comments 'Adding full bibliography for 7061976.cif.'
_cod_original_sg_symbol_H-M 'P 21/c'
_cod_database_code 7061976
_shelx_shelxl_version_number 2018/3
_shelx_space_group_comment
;
The symmetry employed for this shelxl refinement is uniquely defined
by the following loop, which should always be used as a source of
symmetry information in preference to the above space-group names.
They are only intended as comments.
;

loop_
_space_group_symop_operation_xyz
'x, y, z'
'-x, y+1/2, -z+1/2'
'-x, -y, -z'
'x, -y-1/2, z-1/2'

loop_
_atom_site_label
_atom_site_type_symbol
_atom_site_fract_x
_atom_site_fract_y
_atom_site_fract_z
_atom_site_U_iso_or_equiv
_atom_site_adp_type
_atom_site_occupancy
_atom_site_site_symmetry_order
_atom_site_calc_flag
_atom_site_refinement_flags_posn
_atom_site_refinement_flags_adp
_atom_site_refinement_flags_occupancy
_atom_site_disorder_assembly
_atom_site_disorder_group
Cu1 Cu 0.06942(4) 0.20397(3) 0.96694(2) 0.04163(12) Uani 1 1 d . . . . .
Br1 Br -0.36723(4) 0.67058(3) 0.91396(3) 0.06411(14) Uani 1 1 d . . . . .
N3 N 0.0912(3) 0.10103(19) 1.06476(17) 0.0483(6) Uani 1 1 d . . . . .
O1 O -0.0610(2) 0.27723(17) 1.02549(15) 0.0542(6) Uani 1 1 d . . . . .
N1 N 0.0599(3) 0.30215(18) 0.86648(17) 0.0430(6) Uani 1 1 d . . . . .
N2 N 0.2060(3) 0.1299(2) 0.89458(17) 0.0455(6) Uani 1 1 d . . . . .
C6 C -0.1023(3) 0.4187(2) 0.91886(19) 0.0394(6) Uani 1 1 d . . . . .
C15 C 0.3155(6) -0.1752(3) 0.7946(4) 0.0833(14) Uani 1 1 d . . . . .
C5 C -0.1743(3) 0.5114(2) 0.8968(2) 0.0445(7) Uani 1 1 d . . . . .
C1 C -0.1262(3) 0.3622(2) 0.9975(2) 0.0430(6) Uani 1 1 d . . . . .
C3 C -0.2949(4) 0.4910(3) 1.0236(2) 0.0559(8) Uani 1 1 d . . . . .
C7 C -0.0098(3) 0.3856(2) 0.8587(2) 0.0427(7) Uani 1 1 d . . . . .
C2 C -0.2256(4) 0.4018(3) 1.0480(2) 0.0559(8) Uani 1 1 d . . . . .
C4 C -0.2692(3) 0.5466(2) 0.9473(2) 0.0462(7) Uani 1 1 d . . . . .
C11 C 0.3616(3) -0.0164(3) 0.8766(2) 0.0535(8) Uani 1 1 d . . . . .
C12 C 0.4707(4) -0.0003(3) 0.8278(3) 0.0582(9) Uani 1 1 d . . . . .
C9 C 0.2607(4) 0.2067(3) 0.8369(3) 0.0553(8) Uani 1 1 d . . . . .
C8 C 0.1397(4) 0.2734(3) 0.7931(3) 0.0588(9) Uani 1 1 d . . . . .
C10 C 0.3239(4) 0.0611(4) 0.9430(3) 0.0667(11) Uani 1 1 d . . . . .
C13 C 0.4988(5) -0.0710(4) 0.7640(3) 0.0745(12) Uani 1 1 d . . . . .
C16 C 0.2837(4) -0.1065(3) 0.8603(3) 0.0696(11) Uani 1 1 d . . . . .
C14 C 0.4211(6) -0.1577(4) 0.7468(4) 0.0852(14) Uani 1 1 d . . . . .
S1 S 0.13763(10) -0.06603(7) 1.18295(6) 0.0598(2) Uani 1 1 d . . . . .
C17 C 0.1101(3) 0.0313(2) 1.11308(19) 0.0397(6) Uani 1 1 d . . . . .
H7 H 0.304(4) 0.174(3) 0.790(2) 0.055(9) Uiso 1 1 d . . . . .
H2 H -0.357(4) 0.516(3) 1.056(2) 0.056(10) Uiso 1 1 d . . . . .
H5 H 0.177(4) 0.331(3) 0.771(3) 0.066(11) Uiso 1 1 d . . . . .
H4 H 0.000(3) 0.430(2) 0.813(2) 0.044(8) Uiso 1 1 d . . . . .
H3 H -0.158(4) 0.546(3) 0.851(3) 0.061(11) Uiso 1 1 d . . . . .
H15 H 0.213(4) -0.119(3) 0.895(3) 0.076(12) Uiso 1 1 d . . . . .
H9 H 0.405(4) 0.109(3) 0.966(2) 0.057(10) Uiso 1 1 d . . . . .
H8 H 0.330(4) 0.249(3) 0.878(3) 0.077(12) Uiso 1 1 d . . . . .
H11 H 0.527(4) 0.058(3) 0.839(3) 0.068(12) Uiso 1 1 d . . . . .
H6 H 0.071(5) 0.228(3) 0.740(3) 0.089(14) Uiso 1 1 d . . . . .
H1 H -0.245(4) 0.362(3) 1.103(3) 0.066(11) Uiso 1 1 d . . . . .
H14 H 0.264(4) -0.228(3) 0.787(3) 0.074(13) Uiso 1 1 d . . . . .
H12 H 0.568(6) -0.061(4) 0.733(4) 0.13(2) Uiso 1 1 d . . . . .
H10 H 0.290(5) 0.029(3) 0.993(3) 0.088(14) Uiso 1 1 d . . . . .
H13 H 0.439(5) -0.215(4) 0.703(3) 0.110(17) Uiso 1 1 d . . . . .

loop_
_atom_site_aniso_label
_atom_site_aniso_U_11
_atom_site_aniso_U_22
_atom_site_aniso_U_33
_atom_site_aniso_U_23
_atom_site_aniso_U_13
_atom_site_aniso_U_12
Cu1 0.0523(2) 0.0369(2) 0.0381(2) 0.00855(14) 0.01500(15) 0.00205(16)
Br1 0.0768(3) 0.0549(2) 0.0599(2) 0.00144(16) 0.01235(18) 0.02350(18)
N3 0.0683(17) 0.0374(13) 0.0421(14) 0.0060(11) 0.0178(12) 0.0025(12)
O1 0.0723(15) 0.0451(13) 0.0525(13) 0.0159(10) 0.0302(11) 0.0120(11)
N1 0.0538(14) 0.0379(13) 0.0398(13) 0.0056(10) 0.0154(10) -0.0004(11)
N2 0.0503(14) 0.0492(15) 0.0381(13) 0.0098(11) 0.0118(10) 0.0100(12)
C6 0.0424(15) 0.0391(15) 0.0360(14) 0.0029(11) 0.0063(11) -0.0019(12)
C15 0.084(3) 0.046(2) 0.112(4) 0.012(2) 0.003(3) 0.014(2)
C5 0.0518(17) 0.0418(17) 0.0384(16) 0.0031(13) 0.0055(13) 0.0008(14)
C1 0.0463(16) 0.0424(16) 0.0405(15) 0.0028(12) 0.0098(12) -0.0029(13)
C3 0.061(2) 0.056(2) 0.055(2) -0.0015(16) 0.0234(16) 0.0079(17)
C7 0.0507(17) 0.0402(16) 0.0378(15) 0.0098(12) 0.0109(12) -0.0022(13)
C2 0.069(2) 0.053(2) 0.0530(19) 0.0086(15) 0.0287(16) 0.0031(17)
C4 0.0493(17) 0.0405(16) 0.0462(16) -0.0005(13) 0.0040(13) 0.0030(14)
C11 0.0403(16) 0.068(2) 0.0517(18) 0.0204(16) 0.0092(13) 0.0190(16)
C12 0.0412(17) 0.070(2) 0.064(2) 0.0166(18) 0.0119(15) 0.0129(18)
C9 0.065(2) 0.056(2) 0.0509(19) 0.0029(16) 0.0272(17) 0.0029(18)
C8 0.077(2) 0.056(2) 0.051(2) 0.0133(16) 0.0307(18) 0.0113(19)
C10 0.059(2) 0.093(3) 0.048(2) 0.012(2) 0.0098(16) 0.026(2)
C13 0.063(2) 0.092(4) 0.073(3) 0.017(2) 0.023(2) 0.031(2)
C16 0.054(2) 0.065(3) 0.091(3) 0.034(2) 0.0195(19) 0.0125(19)
C14 0.087(3) 0.079(3) 0.089(3) 0.006(3) 0.016(3) 0.041(3)
S1 0.0654(5) 0.0473(5) 0.0620(5) 0.0227(4) 0.0024(4) -0.0048(4)
C17 0.0487(16) 0.0343(15) 0.0366(14) -0.0012(11) 0.0099(11) -0.0039(12)

loop_
_atom_type_symbol
_atom_type_description
_atom_type_scat_dispersion_real
_atom_type_scat_dispersion_imag
_atom_type_scat_source
C C 0.0033 0.0016 'International Tables Vol C Tables 4.2.6.8 and 6.1.1.4'
H H 0.0000 0.0000 'International Tables Vol C Tables 4.2.6.8 and 6.1.1.4'
N N 0.0061 0.0033 'International Tables Vol C Tables 4.2.6.8 and 6.1.1.4'
O O 0.0106 0.0060 'International Tables Vol C Tables 4.2.6.8 and 6.1.1.4'
S S 0.1246 0.1234 'International Tables Vol C Tables 4.2.6.8 and 6.1.1.4'
Br Br -0.2901 2.4595 'International Tables Vol C Tables 4.2.6.8 and 6.1.1.4'
Cu Cu 0.3201 1.2651 'International Tables Vol C Tables 4.2.6.8 and 6.1.1.4'

loop_
_geom_angle_atom_site_label_1
_geom_angle_atom_site_label_2
_geom_angle_atom_site_label_3
_geom_angle
_geom_angle_site_symmetry_1
_geom_angle_site_symmetry_3
_geom_angle_publ_flag
O1 Cu1 N1 93.43(11) . . ?
O1 Cu1 N3 90.74(11) . . ?
N1 Cu1 N3 175.74(11) . . ?
O1 Cu1 N2 175.98(9) . . ?
N1 Cu1 N2 82.76(11) . . ?
N3 Cu1 N2 93.09(11) . . ?
C17 N3 Cu1 170.1(2) . . ?
C1 O1 Cu1 127.57(18) . . ?
C7 N1 C8 119.4(3) . . ?
C7 N1 Cu1 125.9(2) . . ?
C8 N1 Cu1 114.6(2) . . ?
C9 N2 C10 111.4(3) . . ?
C9 N2 Cu1 107.0(2) . . ?
C10 N2 Cu1 122.4(2) . . ?
C5 C6 C1 119.3(3) . . ?
C5 C6 C7 117.4(3) . . ?
C1 C6 C7 123.3(3) . . ?
C14 C15 C16 121.8(5) . . ?
C14 C15 H14 123(3) . . ?
C16 C15 H14 116(3) . . ?
C4 C5 C6 121.5(3) . . ?
C4 C5 H3 120(3) . . ?
C6 C5 H3 119(3) . . ?
O1 C1 C2 118.9(3) . . ?
O1 C1 C6 123.9(3) . . ?
C2 C1 C6 117.2(3) . . ?
C2 C3 C4 120.6(3) . . ?
C2 C3 H2 121(2) . . ?
C4 C3 H2 118(2) . . ?
N1 C7 C6 125.6(3) . . ?
N1 C7 H4 120(2) . . ?
C6 C7 H4 115(2) . . ?
C3 C2 C1 121.8(3) . . ?
C3 C2 H1 120(2) . . ?
C1 C2 H1 118(2) . . ?
C5 C4 C3 119.6(3) . . ?
C5 C4 Br1 120.3(2) . . ?
C3 C4 Br1 120.1(2) . . ?
C12 C11 C16 118.1(4) . . ?
C12 C11 C10 121.6(4) . . ?
C16 C11 C10 120.2(4) . . ?
C13 C12 C11 120.4(4) . . ?
C13 C12 H11 119(2) . . ?
C11 C12 H11 120(2) . . ?
N2 C9 C8 108.6(3) . . ?
N2 C9 H7 110(2) . . ?
C8 C9 H7 112(2) . . ?
N2 C9 H8 109(2) . . ?
C8 C9 H8 107(2) . . ?
H7 C9 H8 110(3) . . ?
N1 C8 C9 108.3(3) . . ?
N1 C8 H5 109(2) . . ?
C9 C8 H5 108(2) . . ?
N1 C8 H6 109(2) . . ?
C9 C8 H6 106(2) . . ?
H5 C8 H6 116(3) . . ?
C11 C10 N2 111.7(3) . . ?
C11 C10 H9 112(2) . . ?
N2 C10 H9 103(2) . . ?
C11 C10 H10 111(3) . . ?
N2 C10 H10 107(3) . . ?
H9 C10 H10 113(3) . . ?
C14 C13 C12 121.4(4) . . ?
C14 C13 H12 118(4) . . ?
C12 C13 H12 121(4) . . ?
C15 C16 C11 119.3(4) . . ?
C15 C16 H15 122(3) . . ?
C11 C16 H15 119(3) . . ?
C15 C14 C13 119.0(5) . . ?
C15 C14 H13 116(3) . . ?
C13 C14 H13 125(3) . . ?
N3 C17 S1 179.1(3) . . ?

loop_
_geom_bond_atom_site_label_1
_geom_bond_atom_site_label_2
_geom_bond_distance
_geom_bond_site_symmetry_2
_geom_bond_publ_flag
Cu1 O1 1.911(2) . ?
Cu1 N1 1.944(3) . ?
Cu1 N3 1.951(3) . ?
Cu1 N2 2.082(3) . ?
Br1 C4 1.905(3) . ?
N3 C17 1.152(4) . ?
O1 C1 1.311(4) . ?
N1 C7 1.284(4) . ?
N1 C8 1.482(4) . ?
N2 C9 1.481(4) . ?
N2 C10 1.505(4) . ?
C6 C5 1.412(4) . ?
C6 C1 1.424(4) . ?
C6 C7 1.433(4) . ?
C15 C14 1.357(7) . ?
C15 C16 1.398(7) . ?
C15 H14 0.85(4) . ?
C5 C4 1.361(4) . ?
C5 H3 0.84(4) . ?
C1 C2 1.414(4) . ?
C3 C2 1.365(5) . ?
C3 C4 1.395(5) . ?
C3 H2 0.90(4) . ?
C7 H4 0.90(3) . ?
C2 H1 1.01(4) . ?
C11 C12 1.392(5) . ?
C11 C16 1.401(6) . ?
C11 C10 1.504(5) . ?
C12 C13 1.384(6) . ?
C12 H11 0.94(4) . ?
C9 C8 1.488(5) . ?
C9 H7 0.97(4) . ?
C9 H8 0.97(4) . ?
C8 H5 0.92(4) . ?
C8 H6 1.09(4) . ?
C10 H9 1.00(4) . ?
C10 H10 0.96(5) . ?
C13 C14 1.363(7) . ?
C13 H12 0.88(6) . ?
C16 H15 0.94(4) . ?
C14 H13 1.03(5) . ?
S1 C17 1.630(3) . ?

loop_
_geom_torsion_atom_site_label_1
_geom_torsion_atom_site_label_2
_geom_torsion_atom_site_label_3
_geom_torsion_atom_site_label_4
_geom_torsion
_geom_torsion_site_symmetry_1
_geom_torsion_site_symmetry_2
_geom_torsion_site_symmetry_3
_geom_torsion_site_symmetry_4
_geom_torsion_publ_flag
C1 C6 C5 C4 -1.9(4) . . . . ?
C7 C6 C5 C4 177.0(3) . . . . ?
Cu1 O1 C1 C2 176.4(2) . . . . ?
Cu1 O1 C1 C6 -4.1(4) . . . . ?
C5 C6 C1 O1 -177.7(3) . . . . ?
C7 C6 C1 O1 3.5(5) . . . . ?
C5 C6 C1 C2 1.8(4) . . . . ?
C7 C6 C1 C2 -177.0(3) . . . . ?
C8 N1 C7 C6 173.8(3) . . . . ?
Cu1 N1 C7 C6 -4.9(5) . . . . ?
C5 C6 C7 N1 -177.5(3) . . . . ?
C1 C6 C7 N1 1.3(5) . . . . ?
C4 C3 C2 C1 -0.1(6) . . . . ?
O1 C1 C2 C3 178.6(3) . . . . ?
C6 C1 C2 C3 -0.9(5) . . . . ?
C6 C5 C4 C3 0.9(5) . . . . ?
C6 C5 C4 Br1 -178.7(2) . . . . ?
C2 C3 C4 C5 0.1(5) . . . . ?
C2 C3 C4 Br1 179.7(3) . . . . ?
C16 C11 C12 C13 1.1(5) . . . . ?
C10 C11 C12 C13 -177.1(3) . . . . ?
C10 N2 C9 C8 -178.6(3) . . . . ?
Cu1 N2 C9 C8 -42.5(3) . . . . ?
C7 N1 C8 C9 153.1(3) . . . . ?
Cu1 N1 C8 C9 -28.1(4) . . . . ?
N2 C9 C8 N1 46.1(4) . . . . ?
C12 C11 C10 N2 92.8(4) . . . . ?
C16 C11 C10 N2 -85.3(4) . . . . ?
C9 N2 C10 C11 -77.5(4) . . . . ?
Cu1 N2 C10 C11 154.2(3) . . . . ?
C11 C12 C13 C14 0.2(6) . . . . ?
C14 C15 C16 C11 0.9(6) . . . . ?
C12 C11 C16 C15 -1.6(5) . . . . ?
C10 C11 C16 C15 176.6(3) . . . . ?
C16 C15 C14 C13 0.4(7) . . . . ?
C12 C13 C14 C15 -1.0(7) . . . . ?
